data_7242646
loop_
_publ_author_name
'Appavoo, Divambal'
'Spencer, Lara C.'
'Guzei, Ilia A.'
'G\'omez-Garc\'ia, Carlos J.'
'van Wyk, Juanita L.'
'Darkwa, James'

_publ_section_title
;
 Ring opening polymerization of d,l-lactide and \e-caprolactone catalysed
 by (pyrazol-1-yl)copper(ii) carboxylate complexes
;
_journal_issue 22
_journal_name_full 'RSC Advances'
_journal_page_first 13475
_journal_page_last 13485
_journal_paper_doi 10.1039/D1RA00339A
_journal_volume 11
_journal_year 2021
_chemical_formula_moiety 'C32 H28 Cu N8 O12'
_chemical_formula_sum 'C32 H28 Cu N8 O12'
_chemical_formula_weight 780.16
_space_group_crystal_system monoclinic
_space_group_IT_number 14
_space_group_name_Hall '-P 2ybc'
_space_group_name_H-M_alt 'P 1 21/c 1'
_atom_sites_solution_hydrogens geom
_atom_sites_solution_primary direct
_audit_creation_date 2020-12-07
_audit_creation_method
;
Olex2 1.3
(compiled 2020.11.12 svn.r5f609507 for OlexSys, GUI svn.r6226)
;
_audit_update_record
;
2020-12-17 deposited with the CCDC.	2021-03-24 downloaded from the CCDC.
;
_cell_angle_alpha 90
_cell_angle_beta 96.814(2)
_cell_angle_gamma 90
_cell_formula_units_Z 4
_cell_length_a 14.1819(5)
_cell_length_b 19.8388(7)
_cell_length_c 11.9610(5)
_cell_measurement_reflns_used 9717
_cell_measurement_temperature 100(1)
_cell_measurement_theta_max 30.58
_cell_measurement_theta_min 1.45
_cell_volume 3341.5(2)
_computing_cell_refinement 'SAINT Ver. 7.24A (Bruker-AXS, 2007)'
_computing_data_collection 'APEX2 Ver. 2.1-4 (Bruker-AXS, 2009)'
_computing_data_reduction 'SAINT Ver. 7.24A'
_computing_molecular_graphics 'Olex2 1.3 (Dolomanov et al., 2009)'
_computing_publication_material 'Olex2 1.3 (Dolomanov et al., 2009)'
_computing_structure_refinement 'XL  (Sheldrick, 2008)'
_computing_structure_solution 'SHELXS  (Sheldrick, 2008)'
_diffrn_ambient_temperature 100.15
_diffrn_measured_fraction_theta_full 0.995
_diffrn_measured_fraction_theta_max 0.994
_diffrn_measurement_device_type 'Bruker SMART APEX2 area detector'
_diffrn_measurement_method '0.60\% \w and 0.6\% \f scans'
_diffrn_radiation_type MoK\a
_diffrn_radiation_wavelength 0.71073
_diffrn_reflns_av_R_equivalents 0.0709
_diffrn_reflns_av_unetI/netI 0.0251
_diffrn_reflns_Laue_measured_fraction_full 0.995
_diffrn_reflns_Laue_measured_fraction_max 0.994
_diffrn_reflns_limit_h_max 20
_diffrn_reflns_limit_h_min -20
_diffrn_reflns_limit_k_max 28
_diffrn_reflns_limit_k_min -28
_diffrn_reflns_limit_l_max 17
_diffrn_reflns_limit_l_min -17
_diffrn_reflns_number 125425
_diffrn_reflns_point_group_measured_fraction_full 0.995
_diffrn_reflns_point_group_measured_fraction_max 0.994
_diffrn_reflns_theta_full 25.000
_diffrn_reflns_theta_max 30.580
_diffrn_reflns_theta_min 1.446
_exptl_absorpt_coefficient_mu 0.732
_exptl_absorpt_correction_T_max 0.9438
_exptl_absorpt_correction_T_min 0.8615
_exptl_absorpt_correction_type analytical
_exptl_absorpt_process_details
;
SADABS  (Bruker-AXS, 2007)
;
_exptl_crystal_colour blue
_exptl_crystal_colour_primary blue
_exptl_crystal_density_diffrn 1.551
_exptl_crystal_density_method 'not measured'
_exptl_crystal_description plate
_exptl_crystal_F_000 1604
_exptl_crystal_size_max 0.21
_exptl_crystal_size_mid 0.1
_exptl_crystal_size_min 0.08
_refine_diff_density_max 0.495
_refine_diff_density_min -0.538
_refine_diff_density_rms 0.061
_refine_ls_extinction_method none
_refine_ls_goodness_of_fit_ref 1.038
_refine_ls_hydrogen_treatment constr
_refine_ls_matrix_type full
_refine_ls_number_parameters 485
_refine_ls_number_reflns 10183
_refine_ls_number_restraints 0
_refine_ls_restrained_S_all 1.038
_refine_ls_R_factor_all 0.0381
_refine_ls_R_factor_gt 0.0297
_refine_ls_shift/su_max 0.001
_refine_ls_shift/su_mean 0.000
_refine_ls_structure_factor_coef Fsqd
_refine_ls_weighting_details 'w=1/[\s^2^(Fo^2^)+(0.0511P)^2^+0.7131P] where P=(Fo^2^+2Fc^2^)/3'
_refine_ls_weighting_scheme calc
_refine_ls_wR_factor_gt 0.0841
_refine_ls_wR_factor_ref 0.0881
_reflns_Friedel_coverage 0.000
_reflns_number_gt 8296
_reflns_number_total 10183
_reflns_threshold_expression 'I > 2\s(I)'
_cod_data_source_file d1ra00339a2.cif
_cod_data_source_block darkwa132
_cod_database_code 7242646
_shelx_shelxl_version_number 2018/3
_shelx_space_group_comment
;
The symmetry employed for this shelxl refinement is uniquely defined
by the following loop, which should always be used as a source of
symmetry information in preference to the above space-group names.
They are only intended as comments.
;
_shelx_estimated_absorpt_t_max 0.944
_shelx_estimated_absorpt_t_min 0.862
_olex2_refinement_description
;
1. Fixed Uiso
 At 1.2 times of:
  All C(H) groups, All C(H,H) groups
 At 1.5 times of:
  All C(H,H,H) groups
2.a Secondary CH2 refined with riding coordinates:
 C13(H13A,H13B), C20(H20A,H20B)
2.b Aromatic/amide H refined with riding coordinates:
 C3(H3), C5(H5), C7(H7), C10(H10), C15(H15), C16(H16), C17(H17), C18(H18),
 C23(H23), C28(H28), C30(H30), C32(H32)
2.c Idealised Me refined as rotating group:
 C8(H8A,H8B,H8C), C12(H12A,H12B,H12C), C21(H21A,H21B,H21C), C25(H25A,H25B,H25C)
;
_olex2_submission_special_instructions 'No special instructions were received'

loop_
_space_group_symop_operation_xyz
'x, y, z'
'-x, y+1/2, -z+1/2'
'-x, -y, -z'
'x, -y-1/2, z-1/2'

loop_
_atom_site_label
_atom_site_type_symbol
_atom_site_fract_x
_atom_site_fract_y
_atom_site_fract_z
_atom_site_U_iso_or_equiv
_atom_site_adp_type
_atom_site_occupancy
_atom_site_site_symmetry_order
_atom_site_calc_flag
_atom_site_refinement_flags_posn
_atom_site_refinement_flags_adp
_atom_site_refinement_flags_occupancy
_atom_site_disorder_assembly
_atom_site_disorder_group
Cu1 Cu 0.500000 0.500000 1.000000 0.01197(5) Uani 1 2 d S . P . .
Cu2 Cu 0.000000 0.500000 0.500000 0.01323(5) Uani 1 2 d S . P . .
O1 O 0.47263(6) 0.58651(4) 0.92805(7) 0.01728(16) Uani 1 1 d . . . . .
O2 O 0.55804(6) 0.62192(4) 1.08607(7) 0.02149(17) Uani 1 1 d . . . . .
O3 O 0.38578(7) 0.74710(5) 0.61724(8) 0.0291(2) Uani 1 1 d . . . . .
O4 O 0.36896(7) 0.84895(5) 0.67889(8) 0.0281(2) Uani 1 1 d . . . . .
O5 O 0.62971(8) 0.92384(5) 0.95274(10) 0.0341(2) Uani 1 1 d . . . . .
O6 O 0.67935(8) 0.85544(5) 1.08797(9) 0.0346(2) Uani 1 1 d . . . . .
O7 O 0.00701(6) 0.44732(4) 0.36194(7) 0.01707(16) Uani 1 1 d . . . . .
O8 O 0.09872(6) 0.39097(4) 0.49448(7) 0.01968(17) Uani 1 1 d . . . . .
O9 O 0.20795(8) 0.16506(5) 0.39604(9) 0.0350(2) Uani 1 1 d . . . . .
O10 O 0.22375(9) 0.14424(6) 0.22133(10) 0.0430(3) Uani 1 1 d . . . . .
O11 O -0.03708(7) 0.24779(5) -0.03675(8) 0.0316(2) Uani 1 1 d . . . . .
O12 O -0.04925(7) 0.35598(5) -0.01872(8) 0.02631(19) Uani 1 1 d . . . . .
N1 N 0.40317(8) 0.79187(5) 0.68681(9) 0.0211(2) Uani 1 1 d . . . . .
N2 N 0.63395(8) 0.86806(5) 0.99712(10) 0.0245(2) Uani 1 1 d . . . . .
N3 N 0.37545(7) 0.49786(4) 1.06165(8) 0.01388(18) Uani 1 1 d . . . . .
N4 N 0.28965(7) 0.49557(4) 0.99790(8) 0.01487(18) Uani 1 1 d . . . . .
N5 N 0.20036(7) 0.55173(5) 0.52607(8) 0.01654(18) Uani 1 1 d . . . . .
N6 N 0.11272(7) 0.55296(5) 0.46575(8) 0.01670(18) Uani 1 1 d . . . . .
N7 N 0.19443(8) 0.17818(5) 0.29560(10) 0.0258(2) Uani 1 1 d . . . . .
N8 N -0.02104(7) 0.30040(5) 0.01549(8) 0.01925(19) Uani 1 1 d . . . . .
C1 C 0.51796(8) 0.63124(6) 0.99020(10) 0.0162(2) Uani 1 1 d . . . . .
C2 C 0.52076(8) 0.69970(5) 0.93583(10) 0.0163(2) Uani 1 1 d . . . . .
C3 C 0.46579(8) 0.71259(6) 0.83410(10) 0.0170(2) Uani 1 1 d . . . . .
H3 H 0.427746 0.678160 0.796479 0.020 Uiso 1 1 calc R U . . .
C4 C 0.46765(8) 0.77674(6) 0.78867(10) 0.0178(2) Uani 1 1 d . . . . .
C5 C 0.52354(9) 0.82823(6) 0.83784(10) 0.0200(2) Uani 1 1 d . . . . .
H5 H 0.524575 0.871592 0.804316 0.024 Uiso 1 1 calc R U . . .
C6 C 0.57782(8) 0.81329(6) 0.93837(10) 0.0193(2) Uani 1 1 d . . . . .
C7 C 0.57736(8) 0.75034(6) 0.98927(10) 0.0182(2) Uani 1 1 d . . . . .
H7 H 0.614879 0.742018 1.059090 0.022 Uiso 1 1 calc R U . . .
C8 C 0.43693(10) 0.48437(7) 1.26244(11) 0.0247(3) Uani 1 1 d . . . . .
H8A H 0.414204 0.502046 1.330917 0.037 Uiso 1 1 calc R U . . .
H8B H 0.490130 0.511917 1.243399 0.037 Uiso 1 1 calc R U . . .
H8C H 0.458077 0.437678 1.275158 0.037 Uiso 1 1 calc R U . . .
C9 C 0.35844(8) 0.48662(6) 1.16790(10) 0.0169(2) Uani 1 1 d . . . . .
C10 C 0.26120(9) 0.47751(6) 1.17155(11) 0.0205(2) Uani 1 1 d . . . . .
H10 H 0.230321 0.468956 1.236380 0.025 Uiso 1 1 calc R U . . .
C11 C 0.21918(8) 0.48343(6) 1.06231(11) 0.0190(2) Uani 1 1 d . . . . .
C12 C 0.11810(9) 0.47921(7) 1.01298(13) 0.0273(3) Uani 1 1 d . . . . .
H12A H 0.099690 0.521271 0.973297 0.041 Uiso 1 1 calc R U . . .
H12B H 0.077955 0.472131 1.073214 0.041 Uiso 1 1 calc R U . . .
H12C H 0.110027 0.441439 0.959895 0.041 Uiso 1 1 calc R U . . .
C13 C 0.27982(8) 0.50526(5) 0.87684(10) 0.0156(2) Uani 1 1 d . . . . .
H13A H 0.232648 0.472615 0.841313 0.019 Uiso 1 1 calc R U . . .
H13B H 0.341415 0.495219 0.849264 0.019 Uiso 1 1 calc R U . . .
C14 C 0.24907(7) 0.57590(5) 0.83953(9) 0.01408(19) Uani 1 1 d . . . . .
C15 C 0.25354(8) 0.62938(6) 0.91532(10) 0.0167(2) Uani 1 1 d . . . . .
H15 H 0.274324 0.621549 0.992677 0.020 Uiso 1 1 calc R U . . .
C16 C 0.22789(8) 0.69424(6) 0.87900(10) 0.0179(2) Uani 1 1 d . . . . .
H16 H 0.231819 0.730456 0.931318 0.021 Uiso 1 1 calc R U . . .
C17 C 0.19665(8) 0.70590(6) 0.76652(10) 0.0185(2) Uani 1 1 d . . . . .
H17 H 0.178500 0.749993 0.741544 0.022 Uiso 1 1 calc R U . . .
C18 C 0.19197(8) 0.65262(6) 0.69021(10) 0.0172(2) Uani 1 1 d . . . . .
H18 H 0.170688 0.660708 0.613046 0.021 Uiso 1 1 calc R U . . .
C19 C 0.21806(8) 0.58771(5) 0.72552(9) 0.01447(19) Uani 1 1 d . . . . .
C20 C 0.21408(8) 0.52933(5) 0.64245(9) 0.0163(2) Uani 1 1 d . . . . .
H20A H 0.273965 0.503350 0.655665 0.020 Uiso 1 1 calc R U . . .
H20B H 0.161351 0.498858 0.656106 0.020 Uiso 1 1 calc R U . . .
C21 C 0.36615(9) 0.59111(7) 0.51940(12) 0.0279(3) Uani 1 1 d . . . . .
H21A H 0.368733 0.614226 0.592101 0.042 Uiso 1 1 calc R U . . .
H21B H 0.400517 0.617676 0.468243 0.042 Uiso 1 1 calc R U . . .
H21C H 0.395577 0.546530 0.530338 0.042 Uiso 1 1 calc R U . . .
C22 C 0.26524(9) 0.58334(6) 0.46998(11) 0.0216(2) Uani 1 1 d . . . . .
C23 C 0.21783(10) 0.60467(6) 0.36914(11) 0.0251(3) Uani 1 1 d . . . . .
H23 H 0.244094 0.628250 0.311011 0.030 Uiso 1 1 calc R U . . .
C24 C 0.12340(10) 0.58474(6) 0.36928(10) 0.0212(2) Uani 1 1 d . . . . .
C25 C 0.04141(11) 0.59340(7) 0.28009(11) 0.0283(3) Uani 1 1 d . . . . .
H25A H 0.049117 0.635363 0.238920 0.042 Uiso 1 1 calc R U . . .
H25B H -0.017671 0.595283 0.314961 0.042 Uiso 1 1 calc R U . . .
H25C H 0.038935 0.555233 0.227805 0.042 Uiso 1 1 calc R U . . .
C26 C 0.06028(8) 0.39755(5) 0.39654(9) 0.0155(2) Uani 1 1 d . . . . .
C27 C 0.07316(8) 0.34427(5) 0.30993(9) 0.0150(2) Uani 1 1 d . . . . .
C28 C 0.13000(8) 0.28855(6) 0.34027(10) 0.0171(2) Uani 1 1 d . . . . .
H28 H 0.163124 0.284924 0.413862 0.021 Uiso 1 1 calc R U . . .
C29 C 0.13738(8) 0.23842(6) 0.26108(10) 0.0185(2) Uani 1 1 d . . . . .
C30 C 0.09021(8) 0.24029(6) 0.15321(10) 0.0188(2) Uani 1 1 d . . . . .
H30 H 0.095762 0.205192 0.100352 0.023 Uiso 1 1 calc R U . . .
C31 C 0.03438(8) 0.29659(6) 0.12721(9) 0.0167(2) Uani 1 1 d . . . . .
C32 C 0.02472(8) 0.34870(5) 0.20258(9) 0.0157(2) Uani 1 1 d . . . . .
H32 H -0.014264 0.386552 0.180975 0.019 Uiso 1 1 calc R U . . .

loop_
_atom_site_aniso_label
_atom_site_aniso_U_11
_atom_site_aniso_U_22
_atom_site_aniso_U_33
_atom_site_aniso_U_23
_atom_site_aniso_U_13
_atom_site_aniso_U_12
Cu1 0.01202(9) 0.00891(9) 0.01477(9) 0.00246(6) 0.00074(7) 0.00015(6)
Cu2 0.02019(10) 0.00951(9) 0.00970(9) -0.00141(6) 0.00063(7) 0.00050(6)
O1 0.0167(4) 0.0116(3) 0.0232(4) 0.0047(3) 0.0012(3) 0.0008(3)
O2 0.0272(4) 0.0174(4) 0.0196(4) 0.0045(3) 0.0019(3) 0.0021(3)
O3 0.0394(6) 0.0255(5) 0.0214(5) 0.0013(4) -0.0011(4) -0.0004(4)
O4 0.0316(5) 0.0232(4) 0.0297(5) 0.0104(4) 0.0044(4) 0.0101(4)
O5 0.0431(6) 0.0143(4) 0.0452(6) 0.0024(4) 0.0064(5) -0.0062(4)
O6 0.0326(5) 0.0248(5) 0.0430(6) -0.0032(4) -0.0096(5) -0.0016(4)
O7 0.0242(4) 0.0129(3) 0.0139(4) -0.0027(3) 0.0012(3) 0.0020(3)
O8 0.0300(4) 0.0148(4) 0.0137(4) -0.0007(3) 0.0001(3) -0.0002(3)
O9 0.0457(6) 0.0249(5) 0.0326(6) 0.0048(4) -0.0024(5) 0.0112(4)
O10 0.0534(7) 0.0327(6) 0.0392(6) -0.0174(5) -0.0098(5) 0.0236(5)
O11 0.0348(5) 0.0284(5) 0.0288(5) -0.0171(4) -0.0078(4) 0.0052(4)
O12 0.0366(5) 0.0234(4) 0.0180(4) 0.0030(3) -0.0006(4) -0.0001(4)
N1 0.0238(5) 0.0196(5) 0.0207(5) 0.0077(4) 0.0054(4) 0.0019(4)
N2 0.0225(5) 0.0154(5) 0.0357(6) -0.0022(4) 0.0045(4) -0.0017(4)
N3 0.0135(4) 0.0122(4) 0.0155(4) 0.0004(3) 0.0001(3) 0.0003(3)
N4 0.0137(4) 0.0134(4) 0.0170(5) 0.0020(3) 0.0002(3) 0.0002(3)
N5 0.0216(5) 0.0133(4) 0.0148(4) -0.0014(3) 0.0027(3) -0.0016(3)
N6 0.0248(5) 0.0123(4) 0.0128(4) -0.0004(3) 0.0012(4) -0.0002(3)
N7 0.0277(5) 0.0156(5) 0.0320(6) -0.0060(4) -0.0053(5) 0.0047(4)
N8 0.0203(5) 0.0221(5) 0.0155(4) -0.0049(4) 0.0028(4) -0.0001(4)
C1 0.0167(5) 0.0121(5) 0.0208(5) 0.0033(4) 0.0058(4) 0.0026(4)
C2 0.0181(5) 0.0119(5) 0.0195(5) 0.0026(4) 0.0050(4) 0.0025(4)
C3 0.0194(5) 0.0127(5) 0.0196(5) 0.0020(4) 0.0054(4) 0.0018(4)
C4 0.0207(5) 0.0151(5) 0.0184(5) 0.0047(4) 0.0049(4) 0.0036(4)
C5 0.0230(6) 0.0125(5) 0.0256(6) 0.0042(4) 0.0078(5) 0.0020(4)
C6 0.0191(5) 0.0127(5) 0.0267(6) -0.0007(4) 0.0054(4) -0.0007(4)
C7 0.0186(5) 0.0143(5) 0.0218(5) 0.0013(4) 0.0029(4) 0.0020(4)
C8 0.0279(6) 0.0286(6) 0.0167(6) -0.0006(5) -0.0011(5) -0.0007(5)
C9 0.0206(5) 0.0142(5) 0.0159(5) -0.0002(4) 0.0019(4) -0.0003(4)
C10 0.0221(6) 0.0183(5) 0.0226(6) 0.0015(4) 0.0087(4) -0.0003(4)
C11 0.0157(5) 0.0155(5) 0.0263(6) 0.0018(4) 0.0046(4) -0.0003(4)
C12 0.0139(5) 0.0273(6) 0.0405(8) 0.0042(6) 0.0026(5) -0.0014(5)
C13 0.0169(5) 0.0129(5) 0.0160(5) -0.0006(4) -0.0015(4) 0.0010(4)
C14 0.0125(5) 0.0121(4) 0.0173(5) -0.0005(4) 0.0002(4) -0.0002(4)
C15 0.0170(5) 0.0158(5) 0.0165(5) -0.0015(4) -0.0008(4) -0.0002(4)
C16 0.0187(5) 0.0138(5) 0.0208(5) -0.0045(4) 0.0009(4) -0.0002(4)
C17 0.0201(5) 0.0117(5) 0.0234(6) -0.0008(4) 0.0015(4) 0.0010(4)
C18 0.0205(5) 0.0142(5) 0.0162(5) 0.0008(4) -0.0004(4) 0.0009(4)
C19 0.0144(5) 0.0124(5) 0.0166(5) -0.0014(4) 0.0012(4) -0.0002(4)
C20 0.0212(5) 0.0125(5) 0.0147(5) -0.0003(4) 0.0001(4) 0.0000(4)
C21 0.0254(6) 0.0239(6) 0.0362(7) -0.0065(5) 0.0110(5) -0.0059(5)
C22 0.0285(6) 0.0141(5) 0.0241(6) -0.0036(4) 0.0103(5) -0.0025(4)
C23 0.0394(7) 0.0165(5) 0.0218(6) 0.0013(4) 0.0133(5) -0.0021(5)
C24 0.0353(7) 0.0140(5) 0.0149(5) 0.0006(4) 0.0058(5) 0.0010(4)
C25 0.0446(8) 0.0239(6) 0.0156(6) 0.0050(5) 0.0007(5) 0.0039(5)
C26 0.0207(5) 0.0114(4) 0.0146(5) -0.0019(4) 0.0035(4) -0.0021(4)
C27 0.0197(5) 0.0110(4) 0.0146(5) -0.0018(4) 0.0032(4) -0.0018(4)
C28 0.0210(5) 0.0133(5) 0.0167(5) -0.0015(4) 0.0009(4) -0.0016(4)
C29 0.0201(5) 0.0118(5) 0.0230(6) -0.0024(4) 0.0006(4) 0.0021(4)
C30 0.0210(5) 0.0146(5) 0.0209(5) -0.0059(4) 0.0033(4) -0.0003(4)
C31 0.0200(5) 0.0165(5) 0.0137(5) -0.0028(4) 0.0023(4) -0.0016(4)
C32 0.0206(5) 0.0122(5) 0.0146(5) -0.0009(4) 0.0036(4) -0.0004(4)

loop_
_atom_type_symbol
_atom_type_description
_atom_type_scat_dispersion_real
_atom_type_scat_dispersion_imag
_atom_type_scat_source
C C 0.0033 0.0016 'International Tables Vol C Tables 4.2.6.8 and 6.1.1.4'
H H 0.0000 0.0000 'International Tables Vol C Tables 4.2.6.8 and 6.1.1.4'
Cu Cu 0.3201 1.2651 'International Tables Vol C Tables 4.2.6.8 and 6.1.1.4'
N N 0.0061 0.0033 'International Tables Vol C Tables 4.2.6.8 and 6.1.1.4'
O O 0.0106 0.0060 'International Tables Vol C Tables 4.2.6.8 and 6.1.1.4'

loop_
_geom_angle_atom_site_label_1
_geom_angle_atom_site_label_2
_geom_angle_atom_site_label_3
_geom_angle
_geom_angle_site_symmetry_1
_geom_angle_site_symmetry_3
_geom_angle_publ_flag
O1 Cu1 O1 180.0 3_667 . ?
O1 Cu1 O2 54.26(3) . . ?
O1 Cu1 O2 125.74(3) 3_667 . ?
O1 Cu1 N3 92.49(3) 3_667 3_667 ?
O1 Cu1 N3 87.50(3) 3_667 . ?
O1 Cu1 N3 92.49(3) . . ?
O1 Cu1 N3 87.51(3) . 3_667 ?
N3 Cu1 O2 96.93(3) . . ?
N3 Cu1 O2 83.08(3) 3_667 . ?
N3 Cu1 N3 180.0 . 3_667 ?
O7 Cu2 O7 180.00(5) . 3_566 ?
O7 Cu2 O8 56.75(3) . . ?
O7 Cu2 O8 123.25(3) 3_566 . ?
O7 Cu2 N6 89.19(4) . . ?
O7 Cu2 N6 89.19(4) 3_566 3_566 ?
O7 Cu2 N6 90.81(4) 3_566 . ?
O7 Cu2 N6 90.81(4) . 3_566 ?
N6 Cu2 O8 90.81(3) 3_566 . ?
N6 Cu2 O8 89.19(3) . . ?
N6 Cu2 N6 180.0 3_566 . ?
C1 O1 Cu1 107.19(7) . . ?
C1 O2 Cu1 72.27(7) . . ?
C26 O7 Cu2 103.00(7) . . ?
C26 O8 Cu2 75.92(6) . . ?
O3 N1 O4 124.76(11) . . ?
O3 N1 C4 118.23(10) . . ?
O4 N1 C4 116.99(11) . . ?
O5 N2 C6 117.56(11) . . ?
O6 N2 O5 124.33(12) . . ?
O6 N2 C6 118.07(10) . . ?
N4 N3 Cu1 124.55(8) . . ?
C9 N3 Cu1 128.42(8) . . ?
C9 N3 N4 106.07(9) . . ?
N3 N4 C13 121.98(9) . . ?
C11 N4 N3 111.05(10) . . ?
C11 N4 C13 126.97(10) . . ?
N6 N5 C20 121.57(9) . . ?
C22 N5 N6 111.11(10) . . ?
C22 N5 C20 126.48(10) . . ?
N5 N6 Cu2 125.80(7) . . ?
C24 N6 Cu2 126.87(9) . . ?
C24 N6 N5 106.00(10) . . ?
O9 N7 O10 124.64(11) . . ?
O9 N7 C29 117.70(11) . . ?
O10 N7 C29 117.66(11) . . ?
O11 N8 O12 124.25(10) . . ?
O11 N8 C31 117.86(10) . . ?
O12 N8 C31 117.88(9) . . ?
O1 C1 C2 114.25(10) . . ?
O2 C1 O1 125.51(10) . . ?
O2 C1 C2 120.24(10) . . ?
C3 C2 C1 120.18(10) . . ?
C3 C2 C7 120.15(10) . . ?
C7 C2 C1 119.66(10) . . ?
C2 C3 H3 120.7 . . ?
C4 C3 C2 118.55(11) . . ?
C4 C3 H3 120.7 . . ?
C3 C4 N1 118.38(11) . . ?
C5 C4 N1 118.21(10) . . ?
C5 C4 C3 123.31(11) . . ?
C4 C5 H5 121.8 . . ?
C6 C5 C4 116.40(10) . . ?
C6 C5 H5 121.8 . . ?
C5 C6 N2 118.06(10) . . ?
C5 C6 C7 122.90(11) . . ?
C7 C6 N2 118.92(11) . . ?
C2 C7 H7 120.7 . . ?
C6 C7 C2 118.66(11) . . ?
C6 C7 H7 120.7 . . ?
H8A C8 H8B 109.5 . . ?
H8A C8 H8C 109.5 . . ?
H8B C8 H8C 109.5 . . ?
C9 C8 H8A 109.5 . . ?
C9 C8 H8B 109.5 . . ?
C9 C8 H8C 109.5 . . ?
N3 C9 C8 121.48(11) . . ?
N3 C9 C10 109.92(11) . . ?
C10 C9 C8 128.60(11) . . ?
C9 C10 H10 126.9 . . ?
C11 C10 C9 106.11(10) . . ?
C11 C10 H10 126.9 . . ?
N4 C11 C10 106.85(10) . . ?
N4 C11 C12 121.76(11) . . ?
C10 C11 C12 131.38(12) . . ?
C11 C12 H12A 109.5 . . ?
C11 C12 H12B 109.5 . . ?
C11 C12 H12C 109.5 . . ?
H12A C12 H12B 109.5 . . ?
H12A C12 H12C 109.5 . . ?
H12B C12 H12C 109.5 . . ?
N4 C13 H13A 108.8 . . ?
N4 C13 H13B 108.8 . . ?
N4 C13 C14 113.94(9) . . ?
H13A C13 H13B 107.7 . . ?
C14 C13 H13A 108.8 . . ?
C14 C13 H13B 108.8 . . ?
C15 C14 C13 121.51(10) . . ?
C15 C14 C19 119.39(10) . . ?
C19 C14 C13 119.07(9) . . ?
C14 C15 H15 119.6 . . ?
C14 C15 C16 120.74(10) . . ?
C16 C15 H15 119.6 . . ?
C15 C16 H16 120.0 . . ?
C17 C16 C15 119.92(10) . . ?
C17 C16 H16 120.0 . . ?
C16 C17 H17 120.2 . . ?
C16 C17 C18 119.65(10) . . ?
C18 C17 H17 120.2 . . ?
C17 C18 H18 119.6 . . ?
C19 C18 C17 120.86(11) . . ?
C19 C18 H18 119.6 . . ?
C14 C19 C20 119.38(9) . . ?
C18 C19 C14 119.42(10) . . ?
C18 C19 C20 121.19(10) . . ?
N5 C20 C19 112.53(9) . . ?
N5 C20 H20A 109.1 . . ?
N5 C20 H20B 109.1 . . ?
C19 C20 H20A 109.1 . . ?
C19 C20 H20B 109.1 . . ?
H20A C20 H20B 107.8 . . ?
H21A C21 H21B 109.5 . . ?
H21A C21 H21C 109.5 . . ?
H21B C21 H21C 109.5 . . ?
C22 C21 H21A 109.5 . . ?
C22 C21 H21B 109.5 . . ?
C22 C21 H21C 109.5 . . ?
N5 C22 C21 121.87(12) . . ?
N5 C22 C23 106.64(11) . . ?
C23 C22 C21 131.47(12) . . ?
C22 C23 H23 126.8 . . ?
C22 C23 C24 106.31(11) . . ?
C24 C23 H23 126.8 . . ?
N6 C24 C23 109.93(11) . . ?
N6 C24 C25 120.81(12) . . ?
C23 C24 C25 129.25(11) . . ?
C24 C25 H25A 109.5 . . ?
C24 C25 H25B 109.5 . . ?
C24 C25 H25C 109.5 . . ?
H25A C25 H25B 109.5 . . ?
H25A C25 H25C 109.5 . . ?
H25B C25 H25C 109.5 . . ?
O7 C26 C27 115.69(10) . . ?
O8 C26 O7 124.25(10) . . ?
O8 C26 C27 120.04(10) . . ?
C28 C27 C26 119.48(10) . . ?
C32 C27 C26 120.38(10) . . ?
C32 C27 C28 120.05(10) . . ?
C27 C28 H28 120.6 . . ?
C29 C28 C27 118.71(11) . . ?
C29 C28 H28 120.6 . . ?
C28 C29 N7 118.27(11) . . ?
C30 C29 N7 118.17(10) . . ?
C30 C29 C28 123.48(11) . . ?
C29 C30 H30 122.2 . . ?
C29 C30 C31 115.62(10) . . ?
C31 C30 H30 122.2 . . ?
C30 C31 N8 118.43(10) . . ?
C30 C31 C32 123.58(11) . . ?
C32 C31 N8 117.94(10) . . ?
C27 C32 C31 118.56(10) . . ?
C27 C32 H32 120.7 . . ?
C31 C32 H32 120.7 . . ?

loop_
_geom_bond_atom_site_label_1
_geom_bond_atom_site_label_2
_geom_bond_distance
_geom_bond_site_symmetry_2
_geom_bond_publ_flag
Cu1 O1 1.9385(8) 3_667 ?
Cu1 O1 1.9385(8) . ?
Cu1 O2 2.7178(9) . ?
Cu1 N3 1.9937(10) 3_667 ?
Cu1 N3 1.9937(10) . ?
Cu2 O7 1.9667(8) . ?
Cu2 O7 1.9667(8) 3_566 ?
Cu2 O8 2.5817(8) . ?
Cu2 N6 1.9956(10) 3_566 ?
Cu2 N6 1.9956(10) . ?
O1 C1 1.2806(14) . ?
O2 C1 1.2319(14) . ?
O3 N1 1.2220(14) . ?
O4 N1 1.2313(13) . ?
O5 N2 1.2257(14) . ?
O6 N2 1.2214(15) . ?
O7 C26 1.2817(13) . ?
O8 C26 1.2390(14) . ?
O9 N7 1.2219(15) . ?
O10 N7 1.2260(15) . ?
O11 N8 1.2240(13) . ?
O12 N8 1.2265(14) . ?
N1 C4 1.4650(16) . ?
N2 C6 1.4750(16) . ?
N3 N4 1.3580(13) . ?
N3 C9 1.3400(15) . ?
N4 C11 1.3539(15) . ?
N4 C13 1.4509(15) . ?
N5 N6 1.3613(14) . ?
N5 C20 1.4522(14) . ?
N5 C22 1.3551(15) . ?
N6 C24 1.3392(15) . ?
N7 C29 1.4745(15) . ?
N8 C31 1.4697(15) . ?
C1 C2 1.5084(15) . ?
C2 C3 1.3888(16) . ?
C2 C7 1.3930(16) . ?
C3 H3 0.9500 . ?
C3 C4 1.3852(15) . ?
C4 C5 1.3810(17) . ?
C5 H5 0.9500 . ?
C5 C6 1.3808(17) . ?
C6 C7 1.3897(16) . ?
C7 H7 0.9500 . ?
C8 H8A 0.9800 . ?
C8 H8B 0.9800 . ?
C8 H8C 0.9800 . ?
C8 C9 1.4903(17) . ?
C9 C10 1.3967(17) . ?
C10 H10 0.9500 . ?
C10 C11 1.3753(18) . ?
C11 C12 1.4863(17) . ?
C12 H12A 0.9800 . ?
C12 H12B 0.9800 . ?
C12 H12C 0.9800 . ?
C13 H13A 0.9900 . ?
C13 H13B 0.9900 . ?
C13 C14 1.5188(15) . ?
C14 C15 1.3921(15) . ?
C14 C19 1.4020(15) . ?
C15 H15 0.9500 . ?
C15 C16 1.3925(16) . ?
C16 H16 0.9500 . ?
C16 C17 1.3851(17) . ?
C17 H17 0.9500 . ?
C17 C18 1.3929(16) . ?
C18 H18 0.9500 . ?
C18 C19 1.3917(15) . ?
C19 C20 1.5226(15) . ?
C20 H20A 0.9900 . ?
C20 H20B 0.9900 . ?
C21 H21A 0.9800 . ?
C21 H21B 0.9800 . ?
C21 H21C 0.9800 . ?
C21 C22 1.4902(19) . ?
C22 C23 1.3761(19) . ?
C23 H23 0.9500 . ?
C23 C24 1.3965(19) . ?
C24 C25 1.4916(19) . ?
C25 H25A 0.9800 . ?
C25 H25B 0.9800 . ?
C25 H25C 0.9800 . ?
C26 C27 1.5062(15) . ?
C27 C28 1.3906(15) . ?
C27 C32 1.3853(15) . ?
C28 H28 0.9500 . ?
C28 C29 1.3860(15) . ?
C29 C30 1.3815(17) . ?
C30 H30 0.9500 . ?
C30 C31 1.3831(16) . ?
C31 C32 1.3889(15) . ?
C32 H32 0.9500 . ?

loop_
_geom_torsion_atom_site_label_1
_geom_torsion_atom_site_label_2
_geom_torsion_atom_site_label_3
_geom_torsion_atom_site_label_4
_geom_torsion
_geom_torsion_site_symmetry_1
_geom_torsion_site_symmetry_2
_geom_torsion_site_symmetry_3
_geom_torsion_site_symmetry_4
_geom_torsion_publ_flag
Cu1 O1 C1 O2 -10.87(14) . . . . ?
Cu1 O1 C1 C2 168.35(7) . . . . ?
Cu1 O2 C1 O1 7.75(10) . . . . ?
Cu1 O2 C1 C2 -171.43(11) . . . . ?
Cu1 N3 N4 C11 169.91(7) . . . . ?
Cu1 N3 N4 C13 -10.06(13) . . . . ?
Cu1 N3 C9 C8 9.99(16) . . . . ?
Cu1 N3 C9 C10 -169.40(8) . . . . ?
Cu2 O7 C26 O8 -3.30(13) . . . . ?
Cu2 O7 C26 C27 175.40(8) . . . . ?
Cu2 O8 C26 O7 2.53(10) . . . . ?
Cu2 O8 C26 C27 -176.12(10) . . . . ?
Cu2 N6 C24 C23 -168.28(8) . . . . ?
Cu2 N6 C24 C25 10.65(16) . . . . ?
O1 C1 C2 C3 8.96(15) . . . . ?
O1 C1 C2 C7 -172.28(10) . . . . ?
O2 C1 C2 C3 -171.76(11) . . . . ?
O2 C1 C2 C7 7.00(16) . . . . ?
O3 N1 C4 C3 -34.72(16) . . . . ?
O3 N1 C4 C5 148.69(12) . . . . ?
O4 N1 C4 C3 143.94(11) . . . . ?
O4 N1 C4 C5 -32.65(15) . . . . ?
O5 N2 C6 C5 -0.52(17) . . . . ?
O5 N2 C6 C7 -176.78(11) . . . . ?
O6 N2 C6 C5 177.47(11) . . . . ?
O6 N2 C6 C7 1.20(17) . . . . ?
O7 C26 C27 C28 179.90(10) . . . . ?
O7 C26 C27 C32 -3.66(15) . . . . ?
O8 C26 C27 C28 -1.34(16) . . . . ?
O8 C26 C27 C32 175.10(11) . . . . ?
O9 N7 C29 C28 21.90(17) . . . . ?
O9 N7 C29 C30 -154.85(12) . . . . ?
O10 N7 C29 C28 -159.17(12) . . . . ?
O10 N7 C29 C30 24.08(18) . . . . ?
O11 N8 C31 C30 20.19(16) . . . . ?
O11 N8 C31 C32 -157.28(11) . . . . ?
O12 N8 C31 C30 -160.73(11) . . . . ?
O12 N8 C31 C32 21.81(16) . . . . ?
N1 C4 C5 C6 175.13(10) . . . . ?
N2 C6 C7 C2 177.06(10) . . . . ?
N3 N4 C11 C10 -0.16(13) . . . . ?
N3 N4 C11 C12 179.34(10) . . . . ?
N3 N4 C13 C14 -99.35(11) . . . . ?
N3 C9 C10 C11 0.23(13) . . . . ?
N4 N3 C9 C8 179.07(10) . . . . ?
N4 N3 C9 C10 -0.32(12) . . . . ?
N4 C13 C14 C15 15.07(15) . . . . ?
N4 C13 C14 C19 -166.76(10) . . . . ?
N5 N6 C24 C23 -0.93(13) . . . . ?
N5 N6 C24 C25 178.01(10) . . . . ?
N5 C22 C23 C24 0.40(13) . . . . ?
N6 N5 C20 C19 -96.75(12) . . . . ?
N6 N5 C22 C21 177.89(10) . . . . ?
N6 N5 C22 C23 -1.01(13) . . . . ?
N7 C29 C30 C31 177.16(11) . . . . ?
N8 C31 C32 C27 177.08(10) . . . . ?
C1 C2 C3 C4 177.76(10) . . . . ?
C1 C2 C7 C6 -179.13(10) . . . . ?
C2 C3 C4 N1 -174.53(10) . . . . ?
C2 C3 C4 C5 1.88(17) . . . . ?
C3 C2 C7 C6 -0.37(17) . . . . ?
C3 C4 C5 C6 -1.28(18) . . . . ?
C4 C5 C6 N2 -176.30(10) . . . . ?
C4 C5 C6 C7 -0.19(17) . . . . ?
C5 C6 C7 C2 0.99(18) . . . . ?
C7 C2 C3 C4 -0.99(16) . . . . ?
C8 C9 C10 C11 -179.10(12) . . . . ?
C9 N3 N4 C11 0.30(12) . . . . ?
C9 N3 N4 C13 -179.67(9) . . . . ?
C9 C10 C11 N4 -0.04(13) . . . . ?
C9 C10 C11 C12 -179.47(13) . . . . ?
C11 N4 C13 C14 80.68(13) . . . . ?
C13 N4 C11 C10 179.81(10) . . . . ?
C13 N4 C11 C12 -0.69(18) . . . . ?
C13 C14 C15 C16 177.96(11) . . . . ?
C13 C14 C19 C18 -178.44(10) . . . . ?
C13 C14 C19 C20 1.21(15) . . . . ?
C14 C15 C16 C17 0.63(17) . . . . ?
C14 C19 C20 N5 -167.71(10) . . . . ?
C15 C14 C19 C18 -0.24(16) . . . . ?
C15 C14 C19 C20 179.42(10) . . . . ?
C15 C16 C17 C18 -0.61(18) . . . . ?
C16 C17 C18 C19 0.17(18) . . . . ?
C17 C18 C19 C14 0.25(17) . . . . ?
C17 C18 C19 C20 -179.39(11) . . . . ?
C18 C19 C20 N5 11.94(15) . . . . ?
C19 C14 C15 C16 -0.20(17) . . . . ?
C20 N5 N6 Cu2 -21.08(14) . . . . ?
C20 N5 N6 C24 171.39(10) . . . . ?
C20 N5 C22 C21 8.31(18) . . . . ?
C20 N5 C22 C23 -170.59(10) . . . . ?
C21 C22 C23 C24 -178.35(12) . . . . ?
C22 N5 N6 Cu2 168.74(8) . . . . ?
C22 N5 N6 C24 1.21(12) . . . . ?
C22 N5 C20 C19 71.83(14) . . . . ?
C22 C23 C24 N6 0.33(14) . . . . ?
C22 C23 C24 C25 -178.49(12) . . . . ?
C26 C27 C28 C29 176.90(10) . . . . ?
C26 C27 C32 C31 -176.38(10) . . . . ?
C27 C28 C29 N7 -177.36(11) . . . . ?
C27 C28 C29 C30 -0.79(18) . . . . ?
C28 C27 C32 C31 0.03(16) . . . . ?
C28 C29 C30 C31 0.59(18) . . . . ?
C29 C30 C31 N8 -177.37(10) . . . . ?
C29 C30 C31 C32 -0.06(17) . . . . ?
C30 C31 C32 C27 -0.24(17) . . . . ?
C32 C27 C28 C29 0.45(17) . . . . ?
